data_7201777
loop_
_publ_author_name
'Davidson, Alistair J.'
'Oswald, Iain D. H.'
'Francis, Duncan J.'
'Lennie, Alistair R.'
'Marshall, William G.'
'Millar, David I. A.'
'Pulham, Colin R.'
'Warren, John E.'
'Cumming, Adam S.'

_publ_section_title
;
 Explosives under pressure---the crystal structure of \g-RDX as
 determined by high-pressure X-ray and neutron diffraction
;
_journal_issue 2
_journal_name_full CrystEngComm
_journal_page_first 162
_journal_paper_doi 10.1039/b715677b
_journal_volume 10
_journal_year 2008
_chemical_formula_analytical 'C3 N6 O6 D6'
_chemical_formula_moiety 'C3 N6 O6 D6'
_chemical_formula_structural 'C3 N6 O6 D6'
_chemical_formula_sum 'C3 D6 N6 O6'
_chemical_formula_weight 228.071
_chemical_melting_point 478.5
_chemical_name_common cyclotrimethylene-trinitramine
_chemical_name_systematic cyclotrimethylene-trinitramine
_space_group_IT_number 29
_symmetry_cell_setting orthorhombic
_symmetry_space_group_name_Hall 'P 2c -2ac'
_symmetry_space_group_name_H-M 'P c a 21'
_audit_creation_date 2007-08-09T16:55
_audit_creation_method 'from EXP file using GSAS2CIF'
_audit_update_record ' 2007-08-09T16:55 Initial CIF as created by GSAS2CIF'
_cell_angle_alpha 90.0
_cell_angle_beta 90.0
_cell_angle_gamma 90.0
_cell_formula_units_Z 8
_cell_length_a 12.6319(15)
_cell_length_b 9.5554(14)
_cell_length_c 11.0036(22)
_cell_measurement_pressure 4780000
_cell_measurement_temperature 293
_cell_volume 1328.2(4)
_computing_molecular_graphics GSAS
_computing_publication_material GSAS
_computing_structure_solution 'FOX (FAVRE-NICOLIN)'
_exptl_crystal_density_diffrn 2.282
_exptl_crystal_F_000 912
_pd_block_id 2007-08-09T16:55|AL_54TNS|al|Overall
_pd_meas_number_of_points 2528
_pd_phase_name PHASE_GAMMA_publish.cif
_pd_proc_number_of_points 2528
_refine_ls_extinction_method none
_refine_ls_hydrogen_treatment refall
_refine_ls_number_constraints 161
_refine_ls_weighting_details calc
_refine_ls_weighting_scheme calc
_reflns_d_resolution_high 0.998
_reflns_d_resolution_low 4.149
_reflns_limit_h_max 13
_reflns_limit_h_min 0
_reflns_limit_k_max 9
_reflns_limit_k_min 0
_reflns_limit_l_max 11
_reflns_limit_l_min 0
_reflns_number_total 761
_cod_data_source_file b715677b.txt
_cod_data_source_block 1
_cod_depositor_comments
;
The following automatic conversions were performed:
'_geom_angle_publ_flag' value 'N' changed to 'n' according to
'/home/saulius/struct/CIF-dictionaries/cif_core.dic' dictionary named
'cif_core.dic' version 2.4.1 from 2010-06-29 (72
times).

'_geom_bond_publ_flag' value 'N' changed to 'n' according to
'/home/saulius/struct/CIF-dictionaries/cif_core.dic' dictionary named
'cif_core.dic' version 2.4.1 from 2010-06-29 (132 times).

Automatic conversion script
Id: cif_fix_enum 1527 2010-12-29 10:47:43Z saulius 
;
_cod_original_cell_volume 1328.17(23)
_cod_original_formula_sum 'C3 N6 O6 D6'
_cod_database_code 7201777

loop_
_symmetry_equiv_pos_site_id
_symmetry_equiv_pos_as_xyz
1 +x,+y,+z
2 -x+1/2,+y,+z+1/2
3 +x+1/2,-y,+z
4 -x,-y,+z+1/2

loop_
_atom_site_type_symbol
_atom_site_label
_atom_site_fract_x
_atom_site_fract_y
_atom_site_fract_z
_atom_site_occupancy
_atom_site_thermal_displace_type
_atom_site_U_iso_or_equiv
_atom_site_symmetry_multiplicity
C C1 0.1181(29) 1.082(4) 0.783(4) 1.0 Uiso 0.024(8) 4
C C2 0.0536(23) 0.886(5) 0.8968(25) 1.0 Uiso 0.024(8) 4
C C3 0.2162(15) 0.859(4) 0.7751(26) 1.0 Uiso 0.024(8) 4
N N10 0.1811(27) 0.985(4) 0.7116(30) 1.0 Uiso 0.0163(28) 4
N N11 0.0274(21) 1.013(4) 0.8294(30) 1.0 Uiso 0.0163(28) 4
N N12 0.1251(20) 0.792(4) 0.8293(30) 1.0 Uiso 0.0163(28) 4
N N13 0.200(5) 0.989(6) 0.5925(30) 1.0 Uiso 0.0163(28) 4
N N14 -0.0640(28) 1.001(5) 0.765(4) 1.0 Uiso 0.0163(28) 4
N N15 0.072(4) 0.703(4) 0.752(5) 1.0 Uiso 0.0163(28) 4
O O16 0.164(5) 1.095(6) 0.547(10) 1.0 Uiso 0.022(8) 4
O O17 0.254(5) 0.902(7) 0.540(9) 1.0 Uiso 0.022(8) 4
O O18 -0.064(7) 1.095(6) 0.690(7) 1.0 Uiso 0.022(8) 4
O O19 -0.138(5) 0.920(8) 0.774(7) 1.0 Uiso 0.022(8) 4
O O20 -0.013(5) 0.653(9) 0.784(7) 1.0 Uiso 0.022(8) 4
O O21 0.124(6) 0.644(7) 0.676(7) 1.0 Uiso 0.022(8) 4
C C4 0.6549(18) 0.4230(20) 0.0614(24) 1.0 Uiso 0.024(8) 4
C C5 0.5533(20) 0.5481(27) -0.0874(15) 1.0 Uiso 0.024(8) 4
C C6 0.6628(12) 0.6844(20) 0.0571(27) 1.0 Uiso 0.024(8) 4
N N16 0.6762(12) 0.5532(21) 0.1232(21) 1.0 Uiso 0.0163(28) 4
N N17 0.5590(16) 0.4306(21) -0.0040(17) 1.0 Uiso 0.0163(28) 4
N N18 0.5733(14) 0.6777(22) -0.0229(20) 1.0 Uiso 0.0163(28) 4
N N19 0.7132(11) 0.5519(31) 0.2388(23) 1.0 Uiso 0.0163(28) 4
N N20 0.4665(19) 0.4102(23) 0.0637(31) 1.0 Uiso 0.0163(28) 4
N N21 0.4954(15) 0.7720(24) -0.0081(24) 1.0 Uiso 0.0163(28) 4
O O22 0.728(6) 0.665(4) 0.290(4) 1.0 Uiso 0.022(8) 4
O O23 0.729(5) 0.439(4) 0.2845(33) 1.0 Uiso 0.022(8) 4
O O24 0.3848(18) 0.408(5) 0.005(5) 1.0 Uiso 0.022(8) 4
O O25 0.4755(30) 0.385(6) 0.1708(33) 1.0 Uiso 0.022(8) 4
O O26 0.4108(23) 0.750(4) -0.058(5) 1.0 Uiso 0.022(8) 4
O O27 0.5084(30) 0.871(5) 0.060(5) 1.0 Uiso 0.022(8) 4
D D11 0.154(7) 1.112(7) 0.869(5) 1.0 Uiso 0.045(6) 4
D D12 0.094(4) 1.175(6) 0.733(6) 1.0 Uiso 0.045(6) 4
D D21 0.096(5) 0.911(8) 0.9799(18) 1.0 Uiso 0.045(6) 4
D D22 -0.0190(28) 0.830(5) 0.919(5) 1.0 Uiso 0.045(6) 4
D D31 0.273(6) 0.875(9) 0.848(6) 1.0 Uiso 0.045(6) 4
D D32 0.2530(21) 0.788(4) 0.7104(35) 1.0 Uiso 0.045(6) 4
D D41 0.7195(18) 0.400(4) -0.001(4) 1.0 Uiso 0.045(6) 4
D D42 0.651(5) 0.343(6) 0.132(6) 1.0 Uiso 0.045(6) 4
D D51 0.6120(29) 0.5349(34) -0.1591(16) 1.0 Uiso 0.045(6) 4
D D52 0.4755(25) 0.564(8) -0.1280(22) 1.0 Uiso 0.045(6) 4
D D61 0.7329(14) 0.7044(29) 0.002(4) 1.0 Uiso 0.045(6) 4
D D62 0.6519(20) 0.7697(21) 0.122(4) 1.0 Uiso 0.045(6) 4

loop_
_atom_type_symbol
_atom_type_number_in_cell
C_ 24.0
N_ 48.0
O_ 48.0
D_ 48.0

loop_
_geom_angle_atom_site_label_1
_geom_angle_atom_site_label_2
_geom_angle_atom_site_label_3
_geom_angle
_geom_angle_site_symmetry_1
_geom_angle_site_symmetry_2
_geom_angle_site_symmetry_3
_geom_angle_publ_flag
N10 C1 N11 110.291(34) 1_555 . 1_555 n
N10 C1 D11 114(5) 1_555 . 1_555 n
N10 C1 D12 114(4) 1_555 . 1_555 n
N11 C1 D11 98(5) 1_555 . 1_555 n
N11 C1 D12 109.51(5) 1_555 . 1_555 n
D11 C1 D12 109.49(6) 1_555 . 1_555 n
N11 C2 N12 112.800(24) 1_555 . 1_555 n
N11 C2 D21 111(5) 1_555 . 1_555 n
N11 C2 D22 109.51(4) 1_555 . 1_555 n
N12 C2 D21 105(5) 1_555 . 1_555 n
N12 C2 D22 109.50(4) 1_555 . 1_555 n
D21 C2 D22 109.50(5) 1_555 . 1_555 n
N10 C3 N12 108.624(28) 1_555 . 1_555 n
N10 C3 D31 116(7) 1_555 . 1_555 n
N10 C3 D32 109.49(4) 1_555 . 1_555 n
N12 C3 D31 107(6) 1_555 . 1_555 n
N12 C3 D32 109.50(4) 1_555 . 1_555 n
D31 C3 D32 107(6) 1_555 . 1_555 n
C1 N10 C3 115.659(23) 1_555 . 1_555 n
C1 N10 N13 128(4) 1_555 . 1_555 n
C3 N10 N13 116(4) 1_555 . 1_555 n
C1 N11 C2 112.700(28) 1_555 . 1_555 n
C1 N11 N14 122.4(29) 1_555 . 1_555 n
C2 N11 N14 112.6(30) 1_555 . 1_555 n
C2 N12 C3 115.419(25) 1_555 . 1_555 n
C2 N12 N15 112.8(25) 1_555 . 1_555 n
C3 N12 N15 113.9(30) 1_555 . 1_555 n
N10 N13 O16 111(8) 1_555 . 1_555 n
N10 N13 O17 123(8) 1_555 . 1_555 n
O16 N13 O17 126(6) 1_555 . 1_555 n
N11 N14 O18 107(6) 1_555 . 1_555 n
N11 N14 O19 131(5) 1_555 . 1_555 n
O18 N14 O19 122(6) 1_555 . 1_555 n
N12 N15 O20 119(5) 1_555 . 1_555 n
N12 N15 O21 117(6) 1_555 . 1_555 n
O20 N15 O21 120(6) 1_555 . 1_555 n
N16 C4 N17 110.9(7) 1_555 . 1_555 n
N16 C4 D41 109.501(31) 1_555 . 1_555 n
N16 C4 D42 106(5) 1_555 . 1_555 n
N17 C4 D41 109.50(4) 1_555 . 1_555 n
N17 C4 D42 111(4) 1_555 . 1_555 n
D41 C4 D42 109.51(4) 1_555 . 1_555 n
N17 C5 N18 110.011(26) 1_555 . 1_555 n
N17 C5 D51 109.501(28) 1_555 . 1_555 n
N17 C5 D52 114(4) 1_555 . 1_555 n
N18 C5 D51 109.501(28) 1_555 . 1_555 n
N18 C5 D52 104(4) 1_555 . 1_555 n
D51 C5 D52 109.50(5) 1_555 . 1_555 n
N16 C6 N18 111.019(17) 1_555 . 1_555 n
N16 C6 D61 109.502(34) 1_555 . 1_555 n
N16 C6 D62 109.41(4) 1_555 . 1_555 n
N18 C6 D61 107.89(8) 1_555 . 1_555 n
N18 C6 D62 109.498(34) 1_555 . 1_555 n
D61 C6 D62 109.50(4) 1_555 . 1_555 n
C4 N16 C6 118.943(25) 1_555 . 1_555 n
C4 N16 N19 119.925(28) 1_555 . 1_555 n
C6 N16 N19 121.044(28) 1_555 . 1_555 n
C4 N17 C5 113.912(16) 1_555 . 1_555 n
C4 N17 N20 115.941(34) 1_555 . 1_555 n
C5 N17 N20 113.731(27) 1_555 . 1_555 n
C5 N18 C6 118.470(18) 1_555 . 1_555 n
C5 N18 N21 120.260(31) 1_555 . 1_555 n
C6 N18 N21 118.209(27) 1_555 . 1_555 n
N16 N19 O22 118.259(28) 1_555 . 1_555 n
N16 N19 O23 117.019(26) 1_555 . 1_555 n
O22 N19 O23 124.72(4) 1_555 . 1_555 n
N17 N20 O24 115.55(4) 1_555 . 1_555 n
N17 N20 O25 118.007(33) 1_555 . 1_555 n
O24 N20 O25 126.09(4) 1_555 . 1_555 n
N18 N21 O26 118.191(29) 1_555 . 1_555 n
N18 N21 O27 119.762(32) 1_555 . 1_555 n
O26 N21 O27 121.892(34) 1_555 . 1_555 n

loop_
_geom_bond_atom_site_label_1
_geom_bond_atom_site_label_2
_geom_bond_distance
_geom_bond_site_symmetry_1
_geom_bond_site_symmetry_2
_geom_bond_publ_flag
C1 N10 1.446(5) . 1_555 n
C1 N11 1.416(5) . 1_555 n
C1 D11 1.090(5) . 1_555 n
C1 D12 1.090(5) . 1_555 n
C2 N11 1.462(5) . 1_555 n
C2 N12 1.472(5) . 1_555 n
C2 D21 1.090(5) . 1_555 n
C2 D22 1.090(5) . 1_555 n
C3 N10 1.464(5) . 1_555 n
C3 N12 1.444(5) . 1_555 n
C3 D31 1.090(5) . 1_555 n
C3 D32 1.090(5) . 1_555 n
N10 C1 1.446(5) . 1_555 n
N10 C3 1.464(5) . 1_555 n
N10 N13 1.333(5) . 1_555 n
N10 O16 2.11(10) . 1_555 n
N11 C1 1.416(5) . 1_555 n
N11 C2 1.462(5) . 1_555 n
N11 N14 1.363(5) . 1_555 n
N11 O18 2.07(8) . 1_555 n
N11 D11 1.90(7) . 1_555 n
N11 D12 2.055(6) . 1_555 n
N12 C2 1.472(5) . 1_555 n
N12 C3 1.444(5) . 1_555 n
N12 N15 1.387(5) . 1_555 n
N12 D21 2.04(6) . 1_555 n
N12 D31 2.05(7) . 1_555 n
N13 N10 1.333(5) . 1_555 n
N13 O16 1.223(5) . 1_555 n
N13 O17 1.216(5) . 1_555 n
N14 N11 1.363(5) . 1_555 n
N14 O18 1.219(5) . 1_555 n
N14 O19 1.216(5) . 1_555 n
N15 N12 1.387(5) . 1_555 n
N15 O20 1.222(5) . 1_555 n
N15 O21 1.207(5) . 1_555 n
O16 N10 2.11(10) . 1_555 n
O16 N13 1.223(5) . 1_555 n
O16 O17 2.17(6) . 1_555 n
O17 N13 1.216(5) . 1_555 n
O17 O16 2.17(6) . 1_555 n
O17 D21 2.01(11) . 2_554 n
O18 N11 2.07(8) . 1_555 n
O18 N14 1.219(5) . 1_555 n
O18 O19 2.13(6) . 1_555 n
O19 N14 1.216(5) . 1_555 n
O19 O18 2.13(6) . 1_555 n
O20 N15 1.222(5) . 1_555 n
O20 O21 2.11(6) . 1_555 n
O21 N15 1.207(5) . 1_555 n
O21 O20 2.11(6) . 1_555 n
C4 N16 1.443(5) . 1_555 n
C4 N17 1.410(5) . 1_555 n
C4 D41 1.089(5) . 1_555 n
C4 D42 1.091(5) . 1_555 n
C5 N17 1.452(5) . 1_555 n
C5 N18 1.450(5) . 1_555 n
C5 D51 1.090(5) . 1_555 n
C5 D52 1.090(5) . 1_555 n
C6 N16 1.460(5) . 1_555 n
C6 N18 1.434(5) . 1_555 n
C6 D61 1.089(5) . 1_555 n
C6 D62 1.090(5) . 1_555 n
N16 C4 1.443(5) . 1_555 n
N16 C6 1.460(5) . 1_555 n
N16 N19 1.355(5) . 1_555 n
N16 D42 2.04(6) . 1_555 n
N17 C4 1.410(5) . 1_555 n
N17 C5 1.452(5) . 1_555 n
N17 N20 1.400(5) . 1_555 n
N17 D41 2.049(6) . 1_555 n
N18 C5 1.450(5) . 1_555 n
N18 C6 1.434(5) . 1_555 n
N18 N21 1.345(5) . 1_555 n
N18 D52 2.01(5) . 1_555 n
N18 D61 2.050(5) . 1_555 n
N19 N16 1.355(5) . 1_555 n
N19 O22 1.236(5) . 1_555 n
N19 O23 1.210(5) . 1_555 n
N20 N17 1.400(5) . 1_555 n
N20 O24 1.215(5) . 1_555 n
N20 O25 1.208(5) . 1_555 n
N21 N18 1.345(5) . 1_555 n
N21 O26 1.221(5) . 1_555 n
N21 O27 1.218(5) . 1_555 n
O22 N19 1.236(5) . 1_555 n
O22 O23 2.167(6) . 1_555 n
O23 N19 1.210(5) . 1_555 n
O23 O22 2.167(6) . 1_555 n
O24 N20 1.215(5) . 1_555 n
O24 O25 2.160(6) . 1_555 n
O25 N20 1.208(5) . 1_555 n
O25 O24 2.160(6) . 1_555 n
O26 N21 1.221(5) . 1_555 n
O26 O27 2.132(6) . 1_555 n
O27 N21 1.218(5) . 1_555 n
O27 O26 2.132(6) . 1_555 n
D11 C1 1.090(5) . 1_555 n
D11 N11 1.90(7) . 1_555 n
D11 D12 1.780(6) . 1_555 n
D12 C1 1.090(5) . 1_555 n
D12 N11 2.055(6) . 1_555 n
D12 D11 1.780(6) . 1_555 n
D21 C2 1.090(5) . 1_555 n
D21 N12 2.04(6) . 1_555 n
D21 O17 2.01(11) . 2_555 n
D21 D22 1.781(6) . 1_555 n
D22 C2 1.090(5) . 1_555 n
D22 D21 1.781(6) . 1_555 n
D31 C3 1.090(5) . 1_555 n
D31 N12 2.05(7) . 1_555 n
D31 D32 1.75(7) . 1_555 n
D32 C3 1.090(5) . 1_555 n
D32 D31 1.75(7) . 1_555 n
D32 D42 1.94(5) . 4_665 n
D41 C4 1.089(5) . 1_555 n
D41 N17 2.049(6) . 1_555 n
D41 D42 1.780(6) . 1_555 n
D42 C4 1.091(5) . 1_555 n
D42 N16 2.04(6) . 1_555 n
D42 D32 1.94(5) . 4_664 n
D42 D41 1.780(6) . 1_555 n
D51 C5 1.090(5) . 1_555 n
D51 D52 1.780(6) . 1_555 n
D52 C5 1.090(5) . 1_555 n
D52 N18 2.01(5) . 1_555 n
D52 D51 1.780(6) . 1_555 n
D61 C6 1.089(5) . 1_555 n
D61 N18 2.050(5) . 1_555 n
D61 D62 1.779(6) . 1_555 n
D62 C6 1.090(5) . 1_555 n
D62 D61 1.779(6) . 1_555 n
